data_4323947
loop_
_publ_author_name
'Peggy J. McKarns'
'Glenn P. A. Yap'
'Arnold L. Rheingold'
'Charles H. Winter'

_publ_contact_author
;
        Prof. C.H. Winter
        Wayne State University
        Department of Chemistry
        Detroit, Michigan 48202

;
_publ_contact_author_email cwinter@sun.science.wayne.edu
_publ_contact_author_fax '313 577 2099'
_publ_contact_author_phone '313 577 3097'
_publ_section_title
;
 Synthesis, Structure, and Characterization of the Hydrogen-Substituted
 Imido Complex TiCl2(NH)(OPPh3)2
;
_journal_name_full 'Inorganic Chemistry'
_journal_page_first 5968
_journal_page_last 5969
_journal_paper_doi 10.1021/ic960595s
_journal_volume 35
_journal_year 1996
_chemical_formula_sum 'C36 H31 Cl2 N O2 P2 Ti'
_chemical_formula_weight 690.36
_chemical_name_systematic
; 
 ? 
;
_space_group_IT_number 14
_symmetry_cell_setting monoclinic
_symmetry_space_group_name_Hall '-P 2ybc'
_symmetry_space_group_name_H-M 'P 1 21/c 1'
_atom_sites_solution_hydrogens geom
_atom_sites_solution_primary direct
_atom_sites_solution_secondary difmap
_audit_creation_method SHELXL
_cell_angle_alpha 90.00
_cell_angle_beta 98.37(3)
_cell_angle_gamma 90.00
_cell_formula_units_Z 4
_cell_length_a 17.341(6)
_cell_length_b 18.390(6)
_cell_length_c 11.308(5)
_cell_measurement_reflns_used 25
_cell_measurement_temperature 293(2)
_cell_measurement_theta_max 12.5
_cell_measurement_theta_min 7.5
_cell_volume 3568(2)
_computing_cell_refinement P4
_computing_data_collection P4
_computing_data_reduction XDISK
_computing_molecular_graphics XP
_computing_publication_material XPUBL
_computing_structure_refinement 'SHELXL V4.2 (Sheldrick, 1990)'
_computing_structure_solution 'SHELXS-86 (Sheldrick, 1990)'
_diffrn_ambient_temperature 293(2)
_diffrn_measurement_device 'Siemens P4'
_diffrn_measurement_method Wyckoff
_diffrn_radiation_monochromator graphite
_diffrn_radiation_source 'fine-focus sealed tube'
_diffrn_radiation_type MoK\a
_diffrn_radiation_wavelength 0.71073
_diffrn_reflns_av_R_equivalents 0.0365
_diffrn_reflns_av_sigmaI/netI 0.0934
_diffrn_reflns_limit_h_max 13
_diffrn_reflns_limit_h_min -13
_diffrn_reflns_limit_k_max 19
_diffrn_reflns_limit_k_min 0
_diffrn_reflns_limit_l_max 12
_diffrn_reflns_limit_l_min 0
_diffrn_reflns_number 4399
_diffrn_reflns_theta_max 22.50
_diffrn_reflns_theta_min 2.13
_diffrn_standards_decay_% <1
_diffrn_standards_interval_count 197
_diffrn_standards_number 3
_exptl_absorpt_coefficient_mu 0.511
_exptl_absorpt_correction_type none
_exptl_crystal_colour Yellow
_exptl_crystal_density_diffrn 1.285
_exptl_crystal_description Block
_exptl_crystal_F_000 1424
_exptl_crystal_size_max 0.23
_exptl_crystal_size_mid 0.18
_exptl_crystal_size_min 0.18
_refine_diff_density_max 0.770
_refine_diff_density_min -0.470
_refine_diff_density_rms 0.114
_refine_ls_extinction_method none
_refine_ls_goodness_of_fit_all 1.700
_refine_ls_goodness_of_fit_obs 1.700
_refine_ls_hydrogen_treatment 'idealized contributions'
_refine_ls_matrix_type full
_refine_ls_number_parameters 140
_refine_ls_number_reflns 2178
_refine_ls_number_restraints 0
_refine_ls_restrained_S_all 1.700
_refine_ls_restrained_S_obs 1.700
_refine_ls_R_factor_all 0.1543
_refine_ls_R_factor_obs 0.0850
_refine_ls_shift/esd_max 0.002
_refine_ls_shift/esd_mean 0.000
_refine_ls_structure_factor_coef Fsqd
_refine_ls_weighting_details 'calc w=1/[\s^2^(Fo) + 0.001(Fo)^2^]'
_refine_ls_weighting_scheme calc
_refine_ls_wR_factor_all 0.1134
_refine_ls_wR_factor_obs 0.0936
_reflns_number_observed 2287
_reflns_number_total 4163
_reflns_observed_criterion >2sigma(I)
_cod_data_source_file ic960595s.cif
_cod_data_source_block win01
_cod_database_code 4323947

loop_
_symmetry_equiv_pos_as_xyz
'x, y, z'
'-x, y+1/2, -z+1/2'
'-x, -y, -z'
'x, -y-1/2, z-1/2'

loop_
_atom_site_aniso_label
_atom_site_aniso_U_11
_atom_site_aniso_U_22
_atom_site_aniso_U_33
_atom_site_aniso_U_23
_atom_site_aniso_U_13
_atom_site_aniso_U_12
Ti 0.0524(13) 0.0322(11) 0.0606(13) 0.0007(13) 0.0115(10) -0.0005(11)
P1 0.045(2) 0.038(2) 0.046(2) 0.0001(15) 0.0066(15) 0.002(2)
P2 0.049(2) 0.034(2) 0.053(2) -0.004(2) 0.007(2) 0.000(2)
Cl1 0.053(2) 0.056(2) 0.145(3) -0.021(2) 0.024(2) -0.013(2)
Cl2 0.053(2) 0.052(2) 0.102(3) 0.009(2) 0.024(2) -0.003(2)
O1 0.046(5) 0.039(4) 0.048(4) -0.004(3) 0.011(4) 0.007(4)
O2 0.057(6) 0.034(4) 0.073(5) -0.011(4) 0.015(4) 0.010(4)

loop_
_atom_site_label
_atom_site_type_symbol
_atom_site_fract_x
_atom_site_fract_y
_atom_site_fract_z
_atom_site_U_iso_or_equiv
_atom_site_thermal_displace_type
_atom_site_occupancy
_atom_site_calc_flag
_atom_site_refinement_flags
_atom_site_disorder_group
Ti Ti 0.25779(10) 0.00420(10) 0.2981(2) 0.0481(6) Uani 1 d . .
N N 0.2798(4) 0.0003(4) 0.4433(6) 0.037(2) Uiso 1 d . .
H1 H 0.2932(4) -0.0018(4) 0.5286(6) 0.080 Uiso 1 d R .
P1 P 0.1425(2) 0.15034(14) 0.3261(2) 0.0431(8) Uani 1 d . .
P2 P 0.3581(2) -0.13896(15) 0.1901(3) 0.0453(8) Uani 1 d . .
Cl1 Cl 0.1395(2) -0.0602(2) 0.2428(3) 0.0840(12) Uani 1 d . .
Cl2 Cl 0.3595(2) 0.07051(15) 0.2327(3) 0.0675(10) Uani 1 d . .
O1 O 0.1949(4) 0.0960(3) 0.2770(5) 0.044(2) Uani 1 d . .
O2 O 0.3083(4) -0.0875(3) 0.2483(6) 0.054(2) Uani 1 d . .
C11 C 0.0159(5) 0.2323(3) 0.2103(6) 0.072(4) Uiso 1 d G .
C12 C -0.0496(4) 0.2423(4) 0.1252(7) 0.104(5) Uiso 1 d G .
C13 C -0.0734(4) 0.1875(5) 0.0432(6) 0.103(5) Uiso 1 d G .
C14 C -0.0318(5) 0.1228(4) 0.0464(6) 0.115(5) Uiso 1 d G .
C15 C 0.0337(4) 0.1128(3) 0.1315(7) 0.069(4) Uiso 1 d G .
C16 C 0.0575(3) 0.1675(4) 0.2135(5) 0.046(3) Uiso 1 d G .
H11 H 0.0325(7) 0.2703(4) 0.2672(8) 0.080 Uiso 1 calc G .
H12 H -0.0784(6) 0.2872(4) 0.1229(11) 0.080 Uiso 1 d G .
H13 H -0.1189(5) 0.1945(7) -0.0160(8) 0.080 Uiso 1 d G .
H14 H -0.0484(7) 0.0848(5) -0.0105(8) 0.080 Uiso 1 d G .
H15 H 0.0625(6) 0.0678(4) 0.1338(10) 0.080 Uiso 1 d G .
C21 C 0.1627(3) 0.1042(4) 0.5627(7) 0.063(3) Uiso 1 d G .
C22 C 0.1368(4) 0.0781(4) 0.6653(5) 0.080(4) Uiso 1 d G .
C23 C 0.0576(5) 0.0667(4) 0.6664(5) 0.064(3) Uiso 1 d G .
C24 C 0.0045(3) 0.0816(4) 0.5650(7) 0.086(4) Uiso 1 d G .
C25 C 0.0304(4) 0.1077(4) 0.4624(5) 0.077(4) Uiso 1 d G .
C26 C 0.1096(4) 0.1190(3) 0.4612(5) 0.042(3) Uiso 1 d G .
H21 H 0.2177(3) 0.1121(5) 0.5618(10) 0.080 Uiso 1 calc G .
H22 H 0.1737(5) 0.0678(6) 0.7357(6) 0.080 Uiso 1 d G .
H23 H 0.0396(6) 0.0486(5) 0.7377(7) 0.080 Uiso 1 d G .
H24 H -0.0505(3) 0.0737(6) 0.5658(10) 0.080 Uiso 1 d G .
H25 H -0.0065(5) 0.1180(5) 0.3920(7) 0.080 Uiso 1 d G .
C31 C 0.2585(4) 0.2490(3) 0.3056(5) 0.049(3) Uiso 1 d G .
C32 C 0.3023(3) 0.3114(4) 0.3348(6) 0.073(4) Uiso 1 d G .
C33 C 0.2828(4) 0.3583(3) 0.4223(6) 0.074(4) Uiso 1 d G .
C34 C 0.2195(4) 0.3426(3) 0.4806(5) 0.074(4) Uiso 1 d G .
C35 C 0.1757(3) 0.2802(4) 0.4513(5) 0.057(3) Uiso 1 d G .
C36 C 0.1952(4) 0.2334(3) 0.3638(6) 0.042(3) Uiso 1 d G .
H31 H 0.2720(6) 0.2165(5) 0.2448(7) 0.080 Uiso 1 calc G .
H32 H 0.3462(4) 0.3223(6) 0.2943(8) 0.080 Uiso 1 d G .
H33 H 0.3132(5) 0.4016(4) 0.4426(9) 0.080 Uiso 1 d G .
H34 H 0.2059(6) 0.3751(5) 0.5413(7) 0.080 Uiso 1 d G .
H35 H 0.1317(4) 0.2693(5) 0.4918(8) 0.080 Uiso 1 d G .
C41 C 0.2456(4) -0.2416(3) 0.2130(5) 0.053(3) Uiso 1 d G .
C42 C 0.2061(3) -0.3066(4) 0.1858(6) 0.072(4) Uiso 1 d G .
C43 C 0.2292(4) -0.3532(3) 0.1007(6) 0.072(4) Uiso 1 d G .
C44 C 0.2918(4) -0.3347(4) 0.0428(5) 0.076(4) Uiso 1 d G .
C45 C 0.3314(3) -0.2698(4) 0.0699(6) 0.072(4) Uiso 1 d G .
C46 C 0.3083(4) -0.2232(3) 0.1551(6) 0.045(3) Uiso 1 d G .
H41 H 0.2296(6) -0.2093(5) 0.2721(7) 0.080 Uiso 1 calc G .
H42 H 0.1626(4) -0.3194(6) 0.2261(8) 0.080 Uiso 1 d G .
H43 H 0.2017(6) -0.3983(4) 0.0818(9) 0.080 Uiso 1 d G .
H44 H 0.3078(6) -0.3671(5) -0.0163(7) 0.080 Uiso 1 d G .
H45 H 0.3749(4) -0.2570(6) 0.0297(8) 0.080 Uiso 1 d G .
C51 C 0.3167(4) -0.0802(4) -0.0330(7) 0.084(4) Uiso 1 d G .
C52 C 0.3297(4) -0.0551(4) -0.1444(6) 0.114(5) Uiso 1 d G .
C53 C 0.4048(5) -0.0542(4) -0.1736(6) 0.096(5) Uiso 1 d G .
C54 C 0.4670(4) -0.0785(4) -0.0914(8) 0.111(5) Uiso 1 d G .
C55 C 0.4540(4) -0.1036(4) 0.0199(7) 0.097(5) Uiso 1 d G .
C56 C 0.3789(5) -0.1045(4) 0.0491(5) 0.049(3) Uiso 1 d G .
H51 H 0.2646(4) -0.0808(6) -0.0127(11) 0.080 Uiso 1 calc G .
H52 H 0.2865(6) -0.0383(6) -0.2014(9) 0.080 Uiso 1 d G .
H53 H 0.4138(8) -0.0368(6) -0.2509(7) 0.080 Uiso 1 d G .
H54 H 0.5192(4) -0.0779(6) -0.1117(11) 0.080 Uiso 1 d G .
H55 H 0.4972(5) -0.1204(6) 0.0770(9) 0.080 Uiso 1 d G .
C61 C 0.4842(5) -0.2238(3) 0.3040(6) 0.073(4) Uiso 1 d G .
C62 C 0.5525(5) -0.2328(4) 0.3837(7) 0.113(5) Uiso 1 d G .
C63 C 0.5856(4) -0.1737(5) 0.4492(6) 0.111(5) Uiso 1 d G .
C64 C 0.5505(5) -0.1058(4) 0.4348(6) 0.119(5) Uiso 1 d G .
C65 C 0.4822(4) -0.0968(3) 0.3551(7) 0.081(4) Uiso 1 d G .
C66 C 0.4491(3) -0.1558(4) 0.2896(5) 0.049(3) Uiso 1 d G .
H61 H 0.4613(7) -0.2648(4) 0.2585(9) 0.080 Uiso 1 calc G .
H62 H 0.5769(7) -0.2799(4) 0.3937(11) 0.080 Uiso 1 d G .
H63 H 0.6331(4) -0.1799(8) 0.5046(8) 0.080 Uiso 1 d G .
H64 H 0.5735(7) -0.0648(5) 0.4803(9) 0.080 Uiso 1 d G .
H65 H 0.4578(6) -0.0496(4) 0.3451(10) 0.080 Uiso 1 d G .

loop_
_atom_type_symbol
_atom_type_description
_atom_type_scat_dispersion_real
_atom_type_scat_dispersion_imag
_atom_type_scat_source
C C 0.0033 0.0016 'International Tables Vol C Tables 4.2.6.8 and 6.1.1.4'
H H 0.0000 0.0000 'International Tables Vol C Tables 4.2.6.8 and 6.1.1.4'
P P 0.1023 0.0942 'International Tables Vol C Tables 4.2.6.8 and 6.1.1.4'
Cl Cl 0.1484 0.1585 'International Tables Vol C Tables 4.2.6.8 and 6.1.1.4'
N N 0.0061 0.0033 'International Tables Vol C Tables 4.2.6.8 and 6.1.1.4'
Ti Ti 0.2776 0.4457 'International Tables Vol C Tables 4.2.6.8 and 6.1.1.4'
O O 0.0106 0.0060 'International Tables Vol C Tables 4.2.6.8 and 6.1.1.4'

loop_
_geom_angle_atom_site_label_1
_geom_angle_atom_site_label_2
_geom_angle_atom_site_label_3
_geom_angle
_geom_angle_site_symmetry_1
_geom_angle_site_symmetry_3
_geom_angle_publ_flag
N Ti O1 101.6(3) . . ?
N Ti O2 101.3(3) . . ?
O1 Ti O2 157.1(3) . . ?
N Ti Cl2 105.2(3) . . ?
O1 Ti Cl2 86.9(2) . . ?
O2 Ti Cl2 88.3(2) . . ?
N Ti Cl1 108.1(3) . . ?
O1 Ti Cl1 87.4(2) . . ?
O2 Ti Cl1 84.5(2) . . ?
Cl2 Ti Cl1 146.72(14) . . ?
O1 P1 C26 112.4(4) . . ?
O1 P1 C36 109.7(4) . . ?
C26 P1 C36 106.5(3) . . ?
O1 P1 C16 109.0(4) . . ?
C26 P1 C16 108.9(3) . . ?
C36 P1 C16 110.4(3) . . ?
O2 P2 C56 111.7(4) . . ?
O2 P2 C46 110.7(4) . . ?
C56 P2 C46 105.1(3) . . ?
O2 P2 C66 109.8(4) . . ?
C56 P2 C66 109.9(4) . . ?
C46 P2 C66 109.6(3) . . ?
P1 O1 Ti 149.3(4) . . ?
P2 O2 Ti 162.3(4) . . ?
C12 C11 C16 120.0 . . ?
C13 C12 C11 120.0 . . ?
C14 C13 C12 120.0 . . ?
C13 C14 C15 120.0 . . ?
C14 C15 C16 120.0 . . ?
C15 C16 C11 120.0 . . ?
C15 C16 P1 118.1(5) . . ?
C11 C16 P1 121.9(5) . . ?
C22 C21 C26 120.0 . . ?
C21 C22 C23 120.0 . . ?
C24 C23 C22 120.0 . . ?
C25 C24 C23 120.0 . . ?
C24 C25 C26 120.0 . . ?
C25 C26 C21 120.0 . . ?
C25 C26 P1 119.4(5) . . ?
C21 C26 P1 120.6(5) . . ?
C32 C31 C36 120.0 . . ?
C31 C32 C33 120.0 . . ?
C34 C33 C32 120.0 . . ?
C33 C34 C35 120.0 . . ?
C36 C35 C34 120.0 . . ?
C35 C36 C31 120.0 . . ?
C35 C36 P1 121.8(4) . . ?
C31 C36 P1 118.2(4) . . ?
C42 C41 C46 120.0 . . ?
C41 C42 C43 120.0 . . ?
C42 C43 C44 120.0 . . ?
C43 C44 C45 120.0 . . ?
C46 C45 C44 120.0 . . ?
C45 C46 C41 120.0 . . ?
C45 C46 P2 120.5(4) . . ?
C41 C46 P2 119.5(4) . . ?
C52 C51 C56 120.0 . . ?
C51 C52 C53 120.0 . . ?
C54 C53 C52 120.0 . . ?
C55 C54 C53 120.0 . . ?
C54 C55 C56 120.0 . . ?
C55 C56 C51 120.0 . . ?
C55 C56 P2 122.0(5) . . ?
C51 C56 P2 118.0(5) . . ?
C62 C61 C66 120.0 . . ?
C63 C62 C61 120.0 . . ?
C62 C63 C64 120.0 . . ?
C65 C64 C63 120.0 . . ?
C64 C65 C66 120.0 . . ?
C65 C66 C61 120.0 . . ?
C65 C66 P2 116.6(5) . . ?
C61 C66 P2 123.4(5) . . ?

loop_
_geom_bond_atom_site_label_1
_geom_bond_atom_site_label_2
_geom_bond_distance
_geom_bond_site_symmetry_2
_geom_bond_publ_flag
Ti N 1.632(7) . ?
Ti O1 2.004(6) . ?
Ti O2 2.019(6) . ?
Ti Cl2 2.351(3) . ?
Ti Cl1 2.372(3) . ?
P1 O1 1.511(6) . ?
P1 C26 1.801(5) . ?
P1 C36 1.798(5) . ?
P1 C16 1.829(6) . ?
P2 O2 1.496(6) . ?
P2 C56 1.800(6) . ?
P2 C46 1.790(5) . ?
P2 C66 1.825(6) . ?
C11 C12 1.39 . ?
C11 C16 1.39 . ?
C12 C13 1.39 . ?
C13 C14 1.39 . ?
C14 C15 1.39 . ?
C15 C16 1.39 . ?
C21 C22 1.39 . ?
C21 C26 1.39 . ?
C22 C23 1.39 . ?
C23 C24 1.39 . ?
C24 C25 1.39 . ?
C25 C26 1.39 . ?
C31 C32 1.39 . ?
C31 C36 1.39 . ?
C32 C33 1.39 . ?
C33 C34 1.39 . ?
C34 C35 1.39 . ?
C35 C36 1.39 . ?
C41 C42 1.39 . ?
C41 C46 1.39 . ?
C42 C43 1.39 . ?
C43 C44 1.39 . ?
C44 C45 1.39 . ?
C45 C46 1.39 . ?
C51 C52 1.39 . ?
C51 C56 1.39 . ?
C52 C53 1.39 . ?
C53 C54 1.39 . ?
C54 C55 1.39 . ?
C55 C56 1.39 . ?
C61 C62 1.39 . ?
C61 C66 1.39 . ?
C62 C63 1.39 . ?
C63 C64 1.39 . ?
C64 C65 1.39 . ?
C65 C66 1.39 . ?
